data_4310895
loop_
_publ_author_name
'Robert D. Hancock'
'Joseph H. Reibenspies'
'Hulisani Maumela'

_publ_section_title
;
 Structural Effects of the Lone Pair on Lead(II), and Parallels with the
 Coordination Geometry of Mercury(II). Does the Lone Pair on Lead(II) Form
 H-Bonds? Structures of the Lead(II) and Mercury(II) Complexes of the
 Pendant-Donor Macrocycle DOTAM
 (1,4,7,10-Tetrakis(carbamoylmethyl)-1,4,7,10-tetraazacyclododecane)
;
_journal_name_full 'Inorganic Chemistry'
_journal_page_first 2981
_journal_page_last 2987
_journal_paper_doi 10.1021/ic030277a
_journal_volume 43
_journal_year 2004
_chemical_formula_sum 'C16 H41 Cl2 N8 O16.5 Pb'
_chemical_formula_weight 887.66
_chemical_name_systematic
;
  ?
;
_space_group_IT_number 2
_symmetry_cell_setting triclinic
_symmetry_space_group_name_Hall '-P 1'
_symmetry_space_group_name_H-M 'P -1'
_atom_sites_solution_hydrogens geom
_atom_sites_solution_primary direct
_atom_sites_solution_secondary difmap
_audit_creation_method SHELXL
_cell_angle_alpha 101.45(2)
_cell_angle_beta 93.32(2)
_cell_angle_gamma 90.53(2)
_cell_formula_units_Z 4
_cell_length_a 12.767(3)
_cell_length_b 13.528(4)
_cell_length_c 18.385(5)
_cell_measurement_temperature 293(2)
_cell_volume 3106.2(15)
_computing_structure_refinement 'SHELXL-93 (Sheldrick, 1993)'
_computing_structure_solution 'SHELXS-86 (Sheldrick, 1990)'
_diffrn_ambient_temperature 293(2)
_diffrn_radiation_monochromator graphite
_diffrn_radiation_source 'fine-focus sealed tube'
_diffrn_radiation_type MoKa
_diffrn_radiation_wavelength 0.71073
_diffrn_reflns_av_R_equivalents 0.0535
_diffrn_reflns_av_sigmaI/netI 0.0733
_diffrn_reflns_limit_h_max 15
_diffrn_reflns_limit_h_min -15
_diffrn_reflns_limit_k_max 15
_diffrn_reflns_limit_k_min -16
_diffrn_reflns_limit_l_max 21
_diffrn_reflns_limit_l_min 0
_diffrn_reflns_number 11304
_diffrn_reflns_theta_max 25.00
_diffrn_reflns_theta_min 2.01
_exptl_absorpt_coefficient_mu 5.687
_exptl_absorpt_correction_T_max 0.9
_exptl_absorpt_correction_T_min 0.7
_exptl_absorpt_correction_type psi-scan
_exptl_crystal_density_diffrn 1.898
_exptl_crystal_description plate
_exptl_crystal_F_000 1764
_refine_diff_density_max 1.649
_refine_diff_density_min -1.091
_refine_diff_density_rms 0.187
_refine_ls_extinction_method none
_refine_ls_goodness_of_fit_all 1.097
_refine_ls_goodness_of_fit_obs 1.092
_refine_ls_matrix_type full
_refine_ls_number_parameters 765
_refine_ls_number_reflns 10875
_refine_ls_number_restraints 19
_refine_ls_restrained_S_all 1.156
_refine_ls_restrained_S_obs 1.108
_refine_ls_R_factor_all 0.0904
_refine_ls_R_factor_obs 0.0500
_refine_ls_shift/esd_max -0.021
_refine_ls_shift/esd_mean 0.001
_refine_ls_structure_factor_coef Fsqd
_refine_ls_weighting_details 'w=1/[s^2^(Fo^2^)+( 0.0310P)^2^+31.4774P] where P=(Fo^2^+2Fc^2^)/3'
_refine_ls_weighting_scheme calc
_refine_ls_wR_factor_all 0.1240
_refine_ls_wR_factor_obs 0.0984
_reflns_number_observed 7755
_reflns_number_total 10932
_reflns_observed_criterion >2sigma(I)
_cod_data_source_file ic030277a_s_2.cif
_cod_data_source_block rh23
_cod_depositor_comments
;
The following automatic conversions were performed:
'_symmetry_cell_setting' value 'Triclinic' changed to 'triclinic'
according to '/home/saulius/struct/CIF-dictionaries/cif_core.dic'
dictionary named 'cif_core.dic' version 2.4.1 from 2010-06-29.

Automatic conversion script
Id: cif_fix_enum 1527 2010-12-29 10:47:43Z saulius 

The following automatic conversions were performed:

'_refine_ls_weighting_scheme' value 'calc w=1/[s^2^(Fo^2^)+(
0.0310P)^2^+31.4774P] where P=(Fo^2^+2Fc^2^)/3' was changed to
'calc'. New tag '_refine_ls_weighting_details' was created. The value
of the new tag was set to 'w=1/[s^2^(Fo^2^)+( 0.0310P)^2^+31.4774P]
where P=(Fo^2^+2Fc^2^)/3'.

Automatic conversion script
Id: cif_fix_values 3143 2015-03-26 13:38:13Z robertas 
;
_cod_original_cell_volume 3106.2(14)
_cod_original_formula_sum 'C16 H41 Cl2 N8 O16.50 Pb'
_cod_database_code 4310895

loop_
_symmetry_equiv_pos_as_xyz
'x, y, z'
'-x, -y, -z'

loop_
_atom_site_aniso_label
_atom_site_aniso_U_11
_atom_site_aniso_U_22
_atom_site_aniso_U_33
_atom_site_aniso_U_23
_atom_site_aniso_U_13
_atom_site_aniso_U_12
Pb1 0.0205(2) 0.0225(2) 0.0237(2) -0.0011(2) 0.0028(2) -0.0017(2)
Pb2 0.0198(2) 0.0184(2) 0.0249(2) 0.0021(2) 0.0028(2) -0.0002(2)
Cl1 0.058(2) 0.0269(15) 0.045(2) 0.0087(13) -0.017(2) -0.0084(14)
Cl2 0.0319(15) 0.0314(15) 0.063(2) 0.0154(15) 0.0066(14) 0.0032(12)
Cl3 0.039(2) 0.111(4) 0.136(5) 0.080(3) 0.001(2) 0.002(2)
Cl4 0.062(2) 0.063(2) 0.051(2) -0.015(2) 0.009(2) -0.028(2)
O1 0.046(5) 0.033(5) 0.040(5) -0.007(4) -0.008(4) 0.003(4)
O2 0.034(5) 0.059(6) 0.038(5) 0.014(4) 0.008(4) 0.004(4)
O3 0.037(4) 0.039(5) 0.029(5) 0.003(4) 0.001(4) -0.015(4)
O4 0.027(4) 0.024(4) 0.044(5) -0.001(4) 0.010(3) -0.004(3)
O5 0.026(4) 0.024(4) 0.040(5) -0.006(4) -0.002(3) 0.004(3)
O6 0.035(5) 0.024(4) 0.046(5) -0.002(4) 0.012(4) -0.002(3)
O7 0.029(4) 0.040(5) 0.038(5) 0.005(4) -0.006(4) -0.015(3)
O8 0.035(4) 0.040(5) 0.041(5) 0.023(4) 0.006(4) 0.013(4)
O9 0.045(6) 0.045(6) 0.105(9) 0.007(6) -0.006(6) 0.000(4)
O13 0.045(5) 0.044(5) 0.073(7) -0.002(5) -0.005(5) -0.003(4)
O14 0.032(5) 0.055(6) 0.128(10) 0.048(6) -0.002(5) 0.002(4)
O15 0.086(7) 0.039(5) 0.071(7) 0.022(5) 0.029(6) 0.004(5)
O16 0.045(5) 0.060(6) 0.058(6) 0.005(5) 0.019(5) 0.001(4)
O17 0.058(8) 0.120(11) 0.198(16) 0.085(11) 0.032(9) 0.005(7)
O18 0.026(9) 0.311(33) 0.617(60) 0.029(35) 0.036(18) 0.031(13)
O19 0.534(54) 0.207(24) 0.124(17) 0.105(18) -0.102(25) 0.034(28)
O20 0.076(11) 0.120(14) 0.371(33) 0.059(17) 0.004(15) -0.005(10)
O25 0.039(5) 0.053(5) 0.041(5) -0.002(4) 0.005(4) -0.002(4)
O26 0.083(8) 0.110(10) 0.085(9) 0.051(8) -0.022(7) -0.009(7)
O27 0.074(7) 0.039(5) 0.057(6) 0.001(5) -0.004(5) -0.018(5)
O28 0.113(12) 0.197(17) 0.092(11) 0.020(11) -0.011(9) 0.058(11)
O29 0.085(11) 0.159(16) 0.261(23) 0.080(16) 0.039(13) 0.012(10)
O30 0.179(21) 0.269(28) 0.299(31) 0.161(25) 0.018(21) -0.029(20)
O31 0.303(39) 0.671(75) 0.196(29) -0.003(38) 0.054(27) -0.209(44)
N1 0.026(5) 0.018(4) 0.032(5) -0.008(4) 0.004(4) 0.003(4)
N2 0.021(4) 0.027(5) 0.029(5) -0.003(4) 0.001(4) 0.004(4)
N3 0.021(4) 0.034(5) 0.027(5) 0.006(4) 0.005(4) -0.002(4)
N4 0.028(5) 0.028(5) 0.027(5) -0.005(4) 0.011(4) -0.003(4)
N5 0.058(7) 0.056(7) 0.041(7) -0.002(6) -0.012(6) 0.014(6)
N6 0.035(5) 0.037(6) 0.046(6) 0.011(5) 0.006(5) -0.004(4)
N7 0.030(5) 0.036(5) 0.035(6) -0.003(4) -0.002(4) -0.008(4)
N8 0.033(5) 0.023(5) 0.039(6) -0.001(4) 0.011(4) 0.000(4)
N9 0.024(5) 0.021(5) 0.039(6) 0.006(4) 0.002(4) 0.001(4)
N10 0.025(5) 0.016(4) 0.033(5) -0.008(4) 0.001(4) -0.001(4)
N11 0.024(5) 0.022(5) 0.024(5) 0.003(4) 0.005(4) -0.003(4)
N12 0.026(5) 0.021(4) 0.027(5) 0.004(4) 0.001(4) 0.006(4)
N13 0.033(5) 0.032(5) 0.038(6) 0.006(5) -0.010(4) 0.008(4)
N14 0.051(7) 0.029(5) 0.061(7) 0.000(5) 0.014(6) 0.007(5)
N15 0.037(6) 0.043(6) 0.048(7) 0.005(5) -0.007(5) -0.025(5)
N16 0.037(5) 0.043(6) 0.036(6) 0.012(5) 0.008(5) 0.000(5)
C1 0.039(7) 0.021(6) 0.049(8) -0.014(5) 0.013(6) 0.003(5)
C2 0.022(5) 0.035(6) 0.039(7) -0.014(5) 0.001(5) 0.007(5)
C3 0.027(6) 0.034(6) 0.036(7) 0.005(5) 0.003(5) 0.004(5)
C4 0.018(5) 0.036(6) 0.039(7) -0.002(5) 0.003(5) 0.006(5)
C5 0.037(6) 0.035(6) 0.025(6) 0.006(5) 0.006(5) -0.002(5)
C6 0.032(6) 0.026(6) 0.033(6) 0.013(5) 0.011(5) -0.002(5)
C7 0.038(7) 0.021(6) 0.044(7) 0.001(5) 0.011(6) -0.007(5)
C8 0.025(6) 0.023(6) 0.045(7) -0.006(5) 0.000(5) -0.001(4)
C9 0.026(6) 0.026(6) 0.037(7) -0.007(5) -0.001(5) -0.006(5)
C10 0.032(6) 0.041(7) 0.034(7) 0.008(6) -0.002(5) -0.005(5)
C11 0.030(6) 0.041(7) 0.024(6) -0.004(5) 0.014(5) -0.002(5)
C12 0.032(6) 0.044(7) 0.024(6) 0.000(5) -0.003(5) -0.003(5)
C13 0.038(6) 0.031(6) 0.025(6) 0.004(5) 0.005(5) -0.005(5)
C14 0.029(6) 0.029(6) 0.030(7) 0.000(5) 0.008(5) -0.004(5)
C15 0.020(5) 0.031(6) 0.035(7) 0.000(5) 0.006(5) 0.001(4)
C16 0.023(5) 0.034(6) 0.012(5) -0.008(5) 0.000(4) 0.001(5)
C17 0.018(5) 0.022(5) 0.043(7) 0.007(5) 0.002(5) -0.010(4)
C18 0.026(6) 0.019(5) 0.040(7) 0.003(5) 0.003(5) -0.002(4)
C19 0.028(6) 0.041(7) 0.027(6) 0.007(5) 0.013(5) -0.002(5)
C20 0.030(6) 0.042(7) 0.032(7) 0.017(6) 0.004(5) -0.008(5)
C21 0.020(5) 0.033(6) 0.031(6) 0.015(5) -0.001(5) -0.002(4)
C22 0.031(6) 0.033(6) 0.037(7) 0.010(5) 0.005(5) 0.010(5)
C23 0.041(7) 0.014(5) 0.045(7) -0.004(5) 0.001(6) 0.011(5)
C24 0.038(6) 0.013(5) 0.023(6) -0.004(4) -0.004(5) 0.001(4)
C25 0.034(6) 0.027(6) 0.027(6) 0.002(5) -0.009(5) 0.003(5)
C26 0.023(5) 0.024(6) 0.028(6) 0.007(5) 0.004(5) 0.003(4)
C27 0.029(6) 0.030(6) 0.025(6) -0.003(5) 0.015(5) -0.004(5)
C28 0.041(7) 0.027(6) 0.033(7) -0.002(5) 0.012(5) 0.008(5)
C29 0.040(7) 0.040(7) 0.025(6) 0.013(5) -0.008(5) -0.005(5)
C30 0.036(6) 0.035(6) 0.028(7) 0.010(5) -0.002(5) -0.004(5)
C31 0.018(5) 0.041(7) 0.039(7) 0.004(6) 0.003(5) 0.007(5)
C32 0.041(7) 0.024(6) 0.019(6) 0.001(5) 0.004(5) 0.010(5)

loop_
_atom_site_label
_atom_site_type_symbol
_atom_site_fract_x
_atom_site_fract_y
_atom_site_fract_z
_atom_site_U_iso_or_equiv
_atom_site_thermal_displace_type
_atom_site_occupancy
_atom_site_calc_flag
_atom_site_refinement_flags
_atom_site_disorder_group
Pb1 Pb 0.15745(3) 0.34829(3) 0.29096(2) 0.02301(12) Uani 1 d . .
Pb2 Pb 0.62882(3) -0.07058(3) 0.17753(2) 0.02130(11) Uani 1 d . .
Cl1 Cl 0.2333(3) 0.5911(2) -0.0138(2) 0.0439(8) Uani 1 d . .
Cl2 Cl 0.3495(2) 0.4772(2) -0.3077(2) 0.0411(7) Uani 1 d . .
Cl3 Cl 0.1097(3) 0.8165(4) 0.2405(3) 0.088(2) Uani 1 d . .
Cl4 Cl 0.3810(3) 0.8137(3) 0.5049(2) 0.0619(10) Uani 1 d D .
O1 O 0.3466(6) 0.3446(6) 0.3728(5) 0.042(2) Uani 1 d . .
O2 O 0.0562(6) 0.3552(7) 0.4291(5) 0.043(2) Uani 1 d . .
O3 O -0.0078(6) 0.2288(6) 0.2366(4) 0.036(2) Uani 1 d . .
O4 O 0.2571(5) 0.2180(5) 0.1820(4) 0.032(2) Uani 1 d . .
O5 O 0.4447(5) -0.0309(5) 0.1008(4) 0.032(2) Uani 1 d . .
O6 O 0.5592(6) 0.0823(5) 0.2809(4) 0.036(2) Uani 1 d . .
O7 O 0.8169(6) 0.0171(6) 0.2209(4) 0.036(2) Uani 1 d . .
O8 O 0.7207(6) -0.1021(6) 0.0353(4) 0.036(2) Uani 1 d . .
O9 O 0.3318(7) 0.5605(7) 0.0087(6) 0.067(3) Uani 1 d . .
O10 O 0.1916(9) 0.6502(9) 0.0573(7) 0.053(4) Uiso 0.73(2) d P .
O10' O 0.2349(30) 0.6875(31) -0.0156(25) 0.069(13) Uiso 0.27(2) d P .
O11 O 0.2255(9) 0.6537(9) -0.0675(7) 0.042(3) Uiso 0.73(2) d P .
O11' O 0.2915(27) 0.5598(26) -0.0952(20) 0.059(12) Uiso 0.27(2) d P .
O12 O 0.1617(13) 0.5044(13) -0.0372(9) 0.043(5) Uiso 0.73(2) d P .
O12' O 0.1544(35) 0.5258(35) -0.0216(26) 0.045(14) Uiso 0.27(2) d P .
O13 O 0.2793(7) 0.4051(6) -0.3537(5) 0.056(3) Uani 1 d . .
O14 O 0.4318(7) 0.4262(7) -0.2745(7) 0.068(3) Uani 1 d . .
O15 O 0.3925(8) 0.5421(7) -0.3524(6) 0.063(3) Uani 1 d . .
O16 O 0.2917(7) 0.5362(7) -0.2513(5) 0.054(2) Uani 1 d . .
O17 O 0.0569(9) 0.8981(11) 0.2230(9) 0.117(5) Uani 1 d . .
O18 O 0.1998(12) 0.8050(21) 0.2228(23) 0.326(20) Uani 1 d . .
O19 O 0.0958(29) 0.8115(19) 0.3102(12) 0.283(18) Uani 1 d . .
O20 O 0.0476(12) 0.7294(13) 0.2033(15) 0.188(10) Uani 1 d . .
O21 O 0.3459(10) 0.7890(10) 0.4247(4) 0.134(6) Uiso 1 d D .
O22 O 0.4252(18) 0.7239(11) 0.5287(11) 0.202(18) Uiso 0.57(2) d PD .
O22' O 0.4971(8) 0.7955(19) 0.5087(11) 0.102(12) Uiso 0.43(2) d PD .
O23 O 0.4512(12) 0.9004(11) 0.5244(8) 0.089(8) Uiso 0.57(2) d PD .
O23' O 0.3661(20) 0.9229(8) 0.5334(10) 0.110(13) Uiso 0.43(2) d PD .
O24 O 0.2809(9) 0.8371(15) 0.5455(8) 0.101(9) Uiso 0.57(2) d PD .
O24' O 0.3277(18) 0.7514(17) 0.5476(9) 0.138(16) Uiso 0.43(2) d PD .
O25 O 0.1112(6) 0.8470(6) 0.0311(5) 0.046(2) Uani 1 d . .
H25C H 0.1742(6) 0.8342(6) 0.0205(5) 0.050 Uiso 1 d R .
H25D H 0.1204(6) 0.9039(6) 0.0603(5) 0.050 Uiso 1 d R .
O26 O 0.0391(9) 0.8719(9) 0.5141(6) 0.089(4) Uani 1 d . .
H26A H -0.0233(9) 0.8717(9) 0.4951(6) 0.080 Uiso 1 d R .
H26B H 0.0734(9) 0.8998(9) 0.4851(6) 0.080 Uiso 1 d R .
O27 O 0.1607(7) 1.0279(6) 0.1340(5) 0.058(3) Uani 1 d . .
H27D H 0.1775(7) 1.0252(6) 0.1789(5) 0.080 Uiso 1 d R .
H27E H 0.1184(7) 0.9795(6) 0.1152(5) 0.080 Uiso 1 d R .
O28 O 1.1623(11) 0.2403(13) 0.5191(8) 0.135(6) Uani 1 d . .
H28B H 1.2092(11) 0.2141(13) 0.4908(8) 0.080 Uiso 1 d R .
H28C H 1.1902(11) 0.2855(13) 0.5538(8) 0.080 Uiso 1 d R .
O29 O 0.1857(11) 0.1196(13) 0.3534(11) 0.162(8) Uani 1 d . .
H29D H 0.1488(11) 0.0802(13) 0.3196(11) 0.050 Uiso 1 d R .
H29C H 0.1781(11) 0.1806(13) 0.3493(11) 0.050 Uiso 1 d R .
O30 O 0.1602(17) -0.0363(18) 0.4277(13) 0.235(12) Uani 1 d . .
H30A H 0.1732(17) -0.0980(18) 0.4117(13) 0.080 Uiso 1 d R .
H30B H 0.0961(17) -0.0256(18) 0.4171(13) 0.080 Uiso 1 d R .
O31 O 0.3321(23) 0.0688(28) 0.4752(14) 0.402(27) Uani 1 d . .
H31E H 0.3652(23) 0.0159(28) 0.4579(14) 0.080 Uiso 1 d R .
H31C H 0.2773(23) 0.0591(28) 0.4461(14) 0.050 Uiso 1 d R .
O32 O 0.3589(7) 0.7508(6) -0.1476(5) 0.048(2) Uiso 1 d . .
H32A H 0.3757(7) 0.6913(6) -0.1675(5) 0.080 Uiso 1 d R .
H32C H 0.2925(7) 0.7541(6) -0.1468(5) 0.080 Uiso 1 d R .
O33 O -0.3047(7) 0.2561(7) 0.2998(5) 0.053(2) Uiso 1 d . .
H33A H -0.3246(7) 0.3143(7) 0.3202(5) 0.080 Uiso 1 d R .
H33C H -0.2887(7) 0.2569(7) 0.2556(5) 0.080 Uiso 1 d R .
N1 N 0.2436(6) 0.5216(6) 0.3641(5) 0.027(2) Uani 1 d . .
N2 N 0.0122(6) 0.4824(6) 0.3319(5) 0.027(2) Uani 1 d . .
N3 N 0.0488(6) 0.3913(7) 0.1757(5) 0.027(2) Uani 1 d . .
N4 N 0.2790(7) 0.4244(6) 0.2058(5) 0.029(2) Uani 1 d . .
N5 N 0.4084(8) 0.4027(8) 0.4919(6) 0.054(3) Uani 1 d . .
H5C H 0.4074(8) 0.4504(8) 0.5337(6) 0.080 Uiso 1 d R .
H5D H 0.4505(8) 0.3495(8) 0.4905(6) 0.080 Uiso 1 d R .
N6 N -0.1099(7) 0.3018(7) 0.4286(5) 0.039(2) Uani 1 d . .
H6C H -0.1774(7) 0.3092(7) 0.4141(5) 0.080 Uiso 1 d R .
H6D H -0.0928(7) 0.2560(7) 0.4565(5) 0.080 Uiso 1 d R .
N7 N -0.0964(7) 0.1536(7) 0.1312(5) 0.035(2) Uani 1 d . .
H7C H -0.1081(7) 0.1487(7) 0.0818(5) 0.080 Uiso 1 d R .
H7D H -0.1291(7) 0.1105(7) 0.1544(5) 0.080 Uiso 1 d R .
N8 N 0.4222(7) 0.1931(6) 0.1444(5) 0.032(2) Uani 1 d . .
H8C H 0.4854(7) 0.2211(6) 0.1407(5) 0.080 Uiso 1 d R .
H8D H 0.4111(7) 0.1264(6) 0.1281(5) 0.080 Uiso 1 d R .
N9 N 0.5093(6) -0.2247(6) 0.1104(5) 0.028(2) Uani 1 d . .
N10 N 0.4971(6) -0.1164(6) 0.2669(5) 0.026(2) Uani 1 d . .
N11 N 0.7307(6) -0.1254(6) 0.2900(5) 0.024(2) Uani 1 d . .
N12 N 0.7438(6) -0.2324(6) 0.1328(5) 0.025(2) Uani 1 d . .
N13 N 0.3628(7) -0.0862(7) -0.0119(5) 0.035(2) Uani 1 d . .
H13C H 0.3516(7) -0.1378(7) -0.0509(5) 0.080 Uiso 1 d R .
H13D H 0.3311(7) -0.0271(7) -0.0118(5) 0.080 Uiso 1 d R .
N14 N 0.4040(8) 0.1387(7) 0.3222(6) 0.048(3) Uani 1 d . .
H14A H 0.3369(8) 0.1229(7) 0.3285(6) 0.080 Uiso 1 d R .
H14B H 0.4270(8) 0.2033(7) 0.3348(6) 0.080 Uiso 1 d R .
N15 N 0.9182(7) 0.0850(7) 0.3240(6) 0.044(3) Uani 1 d . .
H15C H 0.9299(7) 0.0913(7) 0.3735(6) 0.080 Uiso 1 d R .
H15D H 0.9580(7) 0.1205(7) 0.2989(6) 0.080 Uiso 1 d R .
N16 N 0.8921(7) -0.1055(7) 0.0100(5) 0.038(2) Uani 1 d . .
H16A H 0.9559(7) -0.1298(7) 0.0187(5) 0.080 Uiso 1 d R .
H16B H 0.8831(7) -0.0642(7) -0.0226(5) 0.080 Uiso 1 d R .
C1 C 0.1647(9) 0.6024(8) 0.3728(7) 0.039(3) Uani 1 d . .
H1A H 0.1553(9) 0.6267(8) 0.3273(7) 0.080 Uiso 1 d R .
H1B H 0.1909(9) 0.6574(8) 0.4111(7) 0.080 Uiso 1 d R .
C2 C 0.0579(8) 0.5649(8) 0.3924(6) 0.035(3) Uani 1 d . .
H2A H 0.0672(8) 0.5397(8) 0.4376(6) 0.080 Uiso 1 d R .
H2B H 0.0101(8) 0.6199(8) 0.4007(6) 0.080 Uiso 1 d R .
C3 C -0.0293(8) 0.5263(8) 0.2691(6) 0.033(3) Uani 1 d . .
H3A H 0.0192(8) 0.5765(8) 0.2600(6) 0.080 Uiso 1 d R .
H3B H -0.0939(8) 0.5587(8) 0.2824(6) 0.080 Uiso 1 d R .
C4 C -0.0488(8) 0.4464(8) 0.1989(6) 0.032(3) Uani 1 d . .
H4A H -0.1006(8) 0.3985(8) 0.2072(6) 0.080 Uiso 1 d R .
H4B H -0.0762(8) 0.4775(8) 0.1594(6) 0.080 Uiso 1 d R .
C5 C 0.1131(8) 0.4532(8) 0.1349(6) 0.032(3) Uani 1 d . .
H5A H 0.1117(8) 0.5230(8) 0.1587(6) 0.080 Uiso 1 d R .
H5B H 0.0822(8) 0.4466(8) 0.0853(6) 0.080 Uiso 1 d R .
C6 C 0.2253(8) 0.4192(8) 0.1311(6) 0.029(2) Uani 1 d . .
H6A H 0.2268(8) 0.3507(8) 0.1043(6) 0.080 Uiso 1 d R .
H6B H 0.2634(8) 0.4605(8) 0.1044(6) 0.080 Uiso 1 d R .
C7 C 0.3074(9) 0.5316(8) 0.2403(7) 0.035(3) Uani 1 d . .
H7A H 0.2505(9) 0.5741(8) 0.2308(7) 0.080 Uiso 1 d R .
H7B H 0.3675(9) 0.5515(8) 0.2172(7) 0.080 Uiso 1 d R .
C8 C 0.3333(8) 0.5488(8) 0.3225(6) 0.033(3) Uani 1 d . .
H8A H 0.3918(8) 0.5079(8) 0.3317(6) 0.080 Uiso 1 d R .
H8B H 0.3537(8) 0.6180(8) 0.3412(6) 0.080 Uiso 1 d R .
C9 C 0.2808(8) 0.5021(8) 0.4369(6) 0.032(3) Uani 1 d . .
H9A H 0.2212(8) 0.4920(8) 0.4643(6) 0.080 Uiso 1 d R .
H9B H 0.3195(8) 0.5603(8) 0.4641(6) 0.080 Uiso 1 d R .
C10 C 0.3495(9) 0.4091(9) 0.4306(7) 0.036(3) Uani 1 d . .
C11 C -0.0741(8) 0.4320(9) 0.3609(6) 0.033(3) Uani 1 d . .
H11A H -0.1193(8) 0.3971(9) 0.3202(6) 0.080 Uiso 1 d R .
H11B H -0.1146(8) 0.4826(9) 0.3905(6) 0.080 Uiso 1 d R .
C12 C -0.0374(9) 0.3589(9) 0.4093(6) 0.034(3) Uani 1 d . .
C13 C 0.0198(9) 0.2937(8) 0.1267(6) 0.031(3) Uani 1 d . .
H13A H 0.0811(9) 0.2626(8) 0.1053(6) 0.080 Uiso 1 d R .
H13B H -0.0282(9) 0.3045(8) 0.0870(6) 0.080 Uiso 1 d R .
C14 C -0.0312(8) 0.2241(8) 0.1699(6) 0.030(3) Uani 1 d . .
C15 C 0.3743(8) 0.3629(8) 0.1988(6) 0.029(3) Uani 1 d . .
H15A H 0.4130(8) 0.3734(8) 0.2461(6) 0.080 Uiso 1 d R .
H15B H 0.4183(8) 0.3835(8) 0.1637(6) 0.080 Uiso 1 d R .
C16 C 0.3464(8) 0.2511(8) 0.1733(5) 0.025(2) Uani 1 d . .
C17 C 0.4166(7) -0.2334(8) 0.1551(6) 0.027(2) Uani 1 d . .
H17A H 0.3834(7) -0.2986(8) 0.1383(6) 0.080 Uiso 1 d R .
H17B H 0.3668(7) -0.1831(8) 0.1475(6) 0.080 Uiso 1 d R .
C18 C 0.4484(8) -0.2178(7) 0.2377(6) 0.029(2) Uani 1 d . .
H18A H 0.3883(8) -0.2254(7) 0.2653(6) 0.080 Uiso 1 d R .
H18B H 0.4981(8) -0.2680(7) 0.2455(6) 0.080 Uiso 1 d R .
C19 C 0.5530(8) -0.1158(9) 0.3416(6) 0.031(3) Uani 1 d . .
H19A H 0.5084(8) -0.1476(9) 0.3709(6) 0.080 Uiso 1 d R .
H19B H 0.5660(8) -0.0472(9) 0.3669(6) 0.080 Uiso 1 d R .
C20 C 0.6558(8) -0.1699(9) 0.3340(6) 0.033(3) Uani 1 d . .
H20A H 0.6878(8) -0.1695(9) 0.3826(6) 0.080 Uiso 1 d R .
H20B H 0.6417(8) -0.2390(9) 0.3102(6) 0.080 Uiso 1 d R .
C21 C 0.8130(8) -0.1984(8) 0.2642(6) 0.027(2) Uani 1 d . .
H21A H 0.8355(8) -0.2310(8) 0.3041(6) 0.080 Uiso 1 d R .
H21B H 0.8722(8) -0.1620(8) 0.2520(6) 0.080 Uiso 1 d R .
C22 C 0.7746(9) -0.2778(8) 0.1962(6) 0.033(3) Uani 1 d . .
H22A H 0.8309(9) -0.3228(8) 0.1823(6) 0.080 Uiso 1 d R .
H22B H 0.7171(9) -0.3165(8) 0.2084(6) 0.080 Uiso 1 d R .
C23 C 0.6792(9) -0.3050(8) 0.0763(7) 0.035(3) Uani 1 d . .
H23A H 0.7128(9) -0.3691(8) 0.0680(7) 0.080 Uiso 1 d R .
H23B H 0.6752(9) -0.2817(8) 0.0302(7) 0.080 Uiso 1 d R .
C24 C 0.5694(8) -0.3190(7) 0.0989(6) 0.026(2) Uani 1 d . .
H24A H 0.5319(8) -0.3690(7) 0.0620(6) 0.080 Uiso 1 d R .
H24B H 0.5740(8) -0.3435(7) 0.1445(6) 0.080 Uiso 1 d R .
C25 C 0.4740(9) -0.2021(8) 0.0370(6) 0.030(3) Uani 1 d . .
H25A H 0.4222(9) -0.2519(8) 0.0134(6) 0.080 Uiso 1 d R .
H25B H 0.5322(9) -0.2059(8) 0.0058(6) 0.080 Uiso 1 d R .
C26 C 0.4246(8) -0.0983(8) 0.0458(6) 0.025(2) Uani 1 d . .
C27 C 0.4183(8) -0.0386(8) 0.2762(6) 0.029(3) Uani 1 d . .
H27A H 0.3753(8) -0.0478(8) 0.3155(6) 0.080 Uiso 1 d R .
H27B H 0.3740(8) -0.0453(8) 0.2314(6) 0.080 Uiso 1 d R .
C28 C 0.4677(9) 0.0680(8) 0.2946(6) 0.034(3) Uani 1 d . .
C29 C 0.7801(9) -0.0331(9) 0.3343(6) 0.035(3) Uani 1 d . .
H29A H 0.8262(9) -0.0498(9) 0.3731(6) 0.080 Uiso 1 d R .
H29B H 0.7269(9) 0.0100(9) 0.3573(6) 0.080 Uiso 1 d R .
C30 C 0.8425(9) 0.0245(8) 0.2874(6) 0.032(3) Uani 1 d . .
C31 C 0.8366(8) -0.2014(9) 0.0987(6) 0.033(3) Uani 1 d . .
H31A H 0.8695(8) -0.2603(9) 0.0723(6) 0.080 Uiso 1 d R .
H31B H 0.8857(8) -0.1678(9) 0.1375(6) 0.080 Uiso 1 d R .
C32 C 0.8095(9) -0.1312(8) 0.0451(6) 0.028(2) Uani 1 d . .

loop_
_atom_type_symbol
_atom_type_description
_atom_type_scat_dispersion_real
_atom_type_scat_dispersion_imag
_atom_type_scat_source
C C 0.0033 0.0016 'International Tables Vol C Tables 4.2.6.8 and 6.1.1.4'
H H 0.0000 0.0000 'International Tables Vol C Tables 4.2.6.8 and 6.1.1.4'
N N 0.0061 0.0033 'International Tables Vol C Tables 4.2.6.8 and 6.1.1.4'
O O 0.0106 0.0060 'International Tables Vol C Tables 4.2.6.8 and 6.1.1.4'
Cl Cl 0.1484 0.1585 'International Tables Vol C Tables 4.2.6.8 and 6.1.1.4'
Pb Pb -3.3944 10.1111 'International Tables Vol C Tables 4.2.6.8 and 6.1.1.4'

loop_
_geom_angle_atom_site_label_1
_geom_angle_atom_site_label_2
_geom_angle_atom_site_label_3
_geom_angle
_geom_angle_site_symmetry_1
_geom_angle_site_symmetry_3
_geom_angle_publ_flag
N4 Pb1 N3 69.1(3) . . ?
N4 Pb1 N2 107.0(3) . . ?
N3 Pb1 N2 68.2(3) . . ?
N4 Pb1 N1 69.7(3) . . ?
N3 Pb1 N1 105.9(3) . . ?
N2 Pb1 N1 69.0(3) . . ?
N4 Pb1 O3 122.4(3) . . ?
N3 Pb1 O3 63.0(3) . . ?
N2 Pb1 O3 83.3(2) . . ?
N1 Pb1 O3 152.3(2) . . ?
N4 Pb1 O4 61.4(2) . . ?
N3 Pb1 O4 82.8(2) . . ?
N2 Pb1 O4 151.0(2) . . ?
N1 Pb1 O4 123.0(2) . . ?
O3 Pb1 O4 82.3(2) . . ?
N4 Pb1 O1 81.4(3) . . ?
N3 Pb1 O1 150.6(3) . . ?
N2 Pb1 O1 122.6(2) . . ?
N1 Pb1 O1 61.3(2) . . ?
O3 Pb1 O1 140.1(2) . . ?
O4 Pb1 O1 83.6(2) . . ?
N4 Pb1 O2 152.4(3) . . ?
N3 Pb1 O2 119.3(2) . . ?
N2 Pb1 O2 59.4(3) . . ?
N1 Pb1 O2 82.7(3) . . ?
O3 Pb1 O2 81.9(2) . . ?
O4 Pb1 O2 142.0(2) . . ?
O1 Pb1 O2 86.8(2) . . ?
N4 Pb1 O29 127.9(3) . . ?
N3 Pb1 O29 130.9(4) . . ?
N2 Pb1 O29 124.9(3) . . ?
N1 Pb1 O29 123.1(4) . . ?
O3 Pb1 O29 71.7(3) . . ?
O4 Pb1 O29 73.4(3) . . ?
O1 Pb1 O29 68.6(3) . . ?
O2 Pb1 O29 68.8(3) . . ?
N10 Pb2 N11 70.5(3) . . ?
N10 Pb2 N9 69.7(3) . . ?
N11 Pb2 N9 107.2(3) . . ?
N10 Pb2 N12 107.8(3) . . ?
N11 Pb2 N12 68.7(3) . . ?
N9 Pb2 N12 69.2(3) . . ?
N10 Pb2 O7 124.2(3) . . ?
N11 Pb2 O7 63.0(2) . . ?
N9 Pb2 O7 151.8(3) . . ?
N12 Pb2 O7 82.8(2) . . ?
N10 Pb2 O6 62.8(2) . . ?
N11 Pb2 O6 85.1(2) . . ?
N9 Pb2 O6 123.1(2) . . ?
N12 Pb2 O6 153.8(3) . . ?
O7 Pb2 O6 83.7(2) . . ?
N10 Pb2 O5 81.7(3) . . ?
N11 Pb2 O5 152.2(2) . . ?
N9 Pb2 O5 62.1(2) . . ?
N12 Pb2 O5 123.0(2) . . ?
O7 Pb2 O5 138.4(2) . . ?
O6 Pb2 O5 81.4(2) . . ?
N10 Pb2 O8 152.0(2) . . ?
N11 Pb2 O8 119.4(2) . . ?
N9 Pb2 O8 82.3(3) . . ?
N12 Pb2 O8 59.4(2) . . ?
O7 Pb2 O8 81.0(2) . . ?
O6 Pb2 O8 139.6(2) . . ?
O5 Pb2 O8 85.8(2) . . ?
O10' Cl1 O12' 130.8(26) . . ?
O10' Cl1 O9 110.9(18) . . ?
O12' Cl1 O9 117.9(20) . . ?
O10' Cl1 O11 41.4(18) . . ?
O12' Cl1 O11 112.2(20) . . ?
O9 Cl1 O11 119.3(7) . . ?
O10' Cl1 O12 137.9(19) . . ?
O12' Cl1 O12 14.7(22) . . ?
O9 Cl1 O12 110.7(8) . . ?
O11 Cl1 O12 109.3(8) . . ?
O10' Cl1 O10 70.7(19) . . ?
O12' Cl1 O10 90.8(21) . . ?
O9 Cl1 O10 104.0(7) . . ?
O11 Cl1 O10 107.3(7) . . ?
O12 Cl1 O10 105.3(9) . . ?
O10' Cl1 O11' 92.8(22) . . ?
O12' Cl1 O11' 103.4(24) . . ?
O9 Cl1 O11' 77.7(13) . . ?
O11 Cl1 O11' 58.9(13) . . ?
O12 Cl1 O11' 89.6(14) . . ?
O10 Cl1 O11' 163.0(13) . . ?
O16 Cl2 O13 108.4(5) . . ?
O16 Cl2 O14 110.0(7) . . ?
O13 Cl2 O14 109.8(6) . . ?
O16 Cl2 O15 109.2(6) . . ?
O13 Cl2 O15 108.9(6) . . ?
O14 Cl2 O15 110.5(6) . . ?
O18 Cl3 O19 114.5(21) . . ?
O18 Cl3 O17 117.9(17) . . ?
O19 Cl3 O17 109.4(15) . . ?
O18 Cl3 O20 108.6(17) . . ?
O19 Cl3 O20 99.6(16) . . ?
O17 Cl3 O20 104.9(10) . . ?
O23 Cl4 O24' 133.9(10) . . ?
O23 Cl4 O22 112.3(7) . . ?
O24' Cl4 O22 54.8(11) . . ?
O23 Cl4 O23' 45.9(10) . . ?
O24' Cl4 O23' 112.1(8) . . ?
O22 Cl4 O23' 140.7(10) . . ?
O23 Cl4 O21 113.7(7) . . ?
O24' Cl4 O21 112.0(7) . . ?
O22 Cl4 O21 110.4(7) . . ?
O23' Cl4 O21 108.7(7) . . ?
O23 Cl4 O22' 62.1(10) . . ?
O24' Cl4 O22' 110.1(7) . . ?
O22 Cl4 O22' 57.8(11) . . ?
O23' Cl4 O22' 107.4(7) . . ?
O21 Cl4 O22' 106.2(7) . . ?
O23 Cl4 O24 108.6(7) . . ?
O24' Cl4 O24 52.5(11) . . ?
O22 Cl4 O24 106.4(7) . . ?
O23' Cl4 O24 66.1(10) . . ?
O21 Cl4 O24 104.9(6) . . ?
O22' Cl4 O24 148.6(9) . . ?
C10 O1 Pb1 111.0(7) . . ?
C12 O2 Pb1 102.2(7) . . ?
C14 O3 Pb1 114.8(7) . . ?
C16 O4 Pb1 111.3(6) . . ?
C26 O5 Pb2 110.8(6) . . ?
C28 O6 Pb2 112.0(7) . . ?
C30 O7 Pb2 114.9(7) . . ?
C32 O8 Pb2 106.7(7) . . ?
O30 O29 Pb1 163.0(7) . . ?
O31 O30 O29 68.5(9) . . ?
C9 N1 C1 110.7(9) . . ?
C9 N1 C8 110.8(8) . . ?
C1 N1 C8 110.7(8) . . ?
C9 N1 Pb1 105.2(6) . . ?
C1 N1 Pb1 110.5(6) . . ?
C8 N1 Pb1 108.8(6) . . ?
C11 N2 C3 109.1(8) . . ?
C11 N2 C2 108.8(8) . . ?
C3 N2 C2 109.3(8) . . ?
C11 N2 Pb1 108.5(6) . . ?
C3 N2 Pb1 111.6(6) . . ?
C2 N2 Pb1 109.5(6) . . ?
C13 N3 C4 109.3(8) . . ?
C13 N3 C5 109.6(8) . . ?
C4 N3 C5 109.5(8) . . ?
C13 N3 Pb1 106.1(6) . . ?
C4 N3 Pb1 111.2(6) . . ?
C5 N3 Pb1 111.2(6) . . ?
C15 N4 C6 109.7(8) . . ?
C15 N4 C7 110.1(8) . . ?
C6 N4 C7 109.8(9) . . ?
C15 N4 Pb1 106.9(6) . . ?
C6 N4 Pb1 110.2(6) . . ?
C7 N4 Pb1 110.0(6) . . ?
C24 N9 C25 109.4(8) . . ?
C24 N9 C17 111.0(8) . . ?
C25 N9 C17 110.0(8) . . ?
C24 N9 Pb2 110.8(6) . . ?
C25 N9 Pb2 106.0(6) . . ?
C17 N9 Pb2 109.5(6) . . ?
C27 N10 C18 111.3(8) . . ?
C27 N10 C19 108.5(8) . . ?
C18 N10 C19 109.1(8) . . ?
C27 N10 Pb2 107.4(6) . . ?
C18 N10 Pb2 111.1(6) . . ?
C19 N10 Pb2 109.4(6) . . ?
C29 N11 C21 109.3(8) . . ?
C29 N11 C20 110.8(8) . . ?
C21 N11 C20 110.5(8) . . ?
C29 N11 Pb2 105.8(6) . . ?
C21 N11 Pb2 110.9(6) . . ?
C20 N11 Pb2 109.5(6) . . ?
C22 N12 C31 110.7(8) . . ?
C22 N12 C23 110.3(8) . . ?
C31 N12 C23 109.3(8) . . ?
C22 N12 Pb2 109.6(6) . . ?
C31 N12 Pb2 108.8(6) . . ?
C23 N12 Pb2 108.0(6) . . ?
N1 C1 C2 112.1(9) . . ?
N2 C2 C1 111.2(9) . . ?
N2 C3 C4 111.7(9) . . ?
N3 C4 C3 112.2(8) . . ?
N3 C5 C6 111.9(9) . . ?
N4 C6 C5 112.9(9) . . ?
N4 C7 C8 113.7(9) . . ?
N1 C8 C7 112.5(8) . . ?
N1 C9 C10 112.7(9) . . ?
O1 C10 N5 124.0(11) . . ?
O1 C10 C9 120.7(10) . . ?
N5 C10 C9 115.3(10) . . ?
N2 C11 C12 113.6(9) . . ?
O2 C12 N6 122.8(12) . . ?
O2 C12 C11 120.7(11) . . ?
N6 C12 C11 116.5(10) . . ?
N3 C13 C14 110.5(9) . . ?
O3 C14 N7 122.0(10) . . ?
O3 C14 C13 121.5(9) . . ?
N7 C14 C13 116.4(10) . . ?
N4 C15 C16 111.2(8) . . ?
O4 C16 N8 123.3(10) . . ?
O4 C16 C15 120.5(9) . . ?
N8 C16 C15 116.1(9) . . ?
N9 C17 C18 111.4(8) . . ?
N10 C18 C17 112.0(8) . . ?
C20 C19 N10 111.8(9) . . ?
N11 C20 C19 113.6(9) . . ?
N11 C21 C22 112.3(8) . . ?
N12 C22 C21 111.9(9) . . ?
N12 C23 C24 113.0(9) . . ?
N9 C24 C23 113.1(8) . . ?
N9 C25 C26 111.2(8) . . ?
O5 C26 N13 123.5(10) . . ?
O5 C26 C25 122.4(9) . . ?
N13 C26 C25 114.1(9) . . ?
N10 C27 C28 112.2(8) . . ?
O6 C28 N14 125.0(11) . . ?
O6 C28 C27 120.5(9) . . ?
N14 C28 C27 114.5(10) . . ?
N11 C29 C30 112.1(9) . . ?
O7 C30 N15 124.6(11) . . ?
O7 C30 C29 119.8(9) . . ?
N15 C30 C29 115.5(10) . . ?
N12 C31 C32 112.3(8) . . ?
O8 C32 N16 123.8(10) . . ?
O8 C32 C31 122.4(10) . . ?
N16 C32 C31 113.8(9) . . ?

loop_
_geom_bond_atom_site_label_1
_geom_bond_atom_site_label_2
_geom_bond_distance
_geom_bond_site_symmetry_2
_geom_bond_publ_flag
Pb1 N4 2.610(9) . ?
Pb1 N3 2.629(9) . ?
Pb1 N2 2.641(8) . ?
Pb1 N1 2.654(8) . ?
Pb1 O3 2.667(7) . ?
Pb1 O4 2.770(7) . ?
Pb1 O1 2.777(8) . ?
Pb1 O2 2.902(8) . ?
Pb1 O29 3.52(2) . ?
Pb2 N10 2.572(9) . ?
Pb2 N11 2.614(8) . ?
Pb2 N9 2.627(8) . ?
Pb2 N12 2.666(8) . ?
Pb2 O7 2.675(7) . ?
Pb2 O6 2.711(7) . ?
Pb2 O5 2.783(7) . ?
Pb2 O8 2.883(8) . ?
Cl1 O10' 1.31(4) . ?
Cl1 O12' 1.32(5) . ?
Cl1 O9 1.393(9) . ?
Cl1 O11 1.421(12) . ?
Cl1 O12 1.46(2) . ?
Cl1 O10 1.518(13) . ?
Cl1 O11' 1.69(4) . ?
Cl2 O16 1.423(9) . ?
Cl2 O13 1.428(9) . ?
Cl2 O14 1.435(9) . ?
Cl2 O15 1.441(9) . ?
Cl3 O18 1.22(2) . ?
Cl3 O19 1.32(2) . ?
Cl3 O17 1.381(13) . ?
Cl3 O20 1.44(2) . ?
Cl4 O23 1.444(8) . ?
Cl4 O24' 1.450(8) . ?
Cl4 O22 1.477(8) . ?
Cl4 O23' 1.484(8) . ?
Cl4 O21 1.488(7) . ?
Cl4 O22' 1.504(8) . ?
Cl4 O24 1.522(8) . ?
O1 C10 1.232(13) . ?
O2 C12 1.234(13) . ?
O3 C14 1.235(13) . ?
O4 C16 1.252(12) . ?
O5 C26 1.231(12) . ?
O6 C28 1.230(13) . ?
O7 C30 1.230(13) . ?
O8 C32 1.219(12) . ?
O29 O30 2.76(2) . ?
O30 O31 2.61(3) . ?
N1 C9 1.468(14) . ?
N1 C1 1.484(13) . ?
N1 C8 1.497(14) . ?
N2 C11 1.471(13) . ?
N2 C3 1.475(14) . ?
N2 C2 1.498(13) . ?
N3 C13 1.474(13) . ?
N3 C4 1.498(12) . ?
N3 C5 1.499(13) . ?
N4 C15 1.477(13) . ?
N4 C6 1.487(13) . ?
N4 C7 1.495(13) . ?
N5 C10 1.335(14) . ?
N6 C12 1.308(14) . ?
N7 C14 1.326(13) . ?
N8 C16 1.320(13) . ?
N9 C24 1.480(12) . ?
N9 C25 1.488(13) . ?
N9 C17 1.495(13) . ?
N10 C27 1.454(13) . ?
N10 C18 1.486(12) . ?
N10 C19 1.510(13) . ?
N11 C29 1.464(13) . ?
N11 C21 1.482(13) . ?
N11 C20 1.484(13) . ?
N12 C22 1.458(13) . ?
N12 C31 1.467(13) . ?
N12 C23 1.485(13) . ?
N13 C26 1.322(13) . ?
N14 C28 1.306(14) . ?
N15 C30 1.322(13) . ?
N16 C32 1.345(14) . ?
C1 C2 1.537(15) . ?
C3 C4 1.516(15) . ?
C5 C6 1.509(15) . ?
C7 C8 1.50(2) . ?
C9 C10 1.53(2) . ?
C11 C12 1.52(2) . ?
C13 C14 1.512(15) . ?
C15 C16 1.524(14) . ?
C17 C18 1.522(15) . ?
C19 C20 1.509(15) . ?
C21 C22 1.531(15) . ?
C23 C24 1.505(15) . ?
C25 C26 1.528(14) . ?
C27 C28 1.535(15) . ?
C29 C30 1.52(2) . ?
C31 C32 1.527(15) . ?
